data_4336315
loop_
_publ_author_name
'Jorge Caballo'
'Mariano Gonz\'alez-Moreiras'
'Miguel Mena'
'Adri\'an P\'erez-Redondo'
'Carlos Y\'elamos'

_publ_contact_author_address
;
Departamento de Qu\'imica Org\'anica y Qu\'imica Inorg\'anica
Universidad de Alcal\'a
28871, Alcal\'a de Henares
Madrid, Spain
;
_publ_contact_author_email adrian.perez@uah.es
_publ_contact_author_fax '+34 91 8854683'
_publ_contact_author_name 'P\'erez-Redondo, Adri\'an'
_publ_contact_author_phone '+34 91 8854677'
_publ_section_title
;
 Reactivity with Electrophiles of Imido Groups Supported on Trinuclear
 Titanium Systems
;
_journal_name_full 'Inorganic Chemistry'
_journal_page_first 11519
_journal_page_last 11529
_journal_paper_doi 10.1021/ic4018294
_journal_volume 52
_journal_year 2013
_chemical_compound_source 'synthesis as described'
_chemical_formula_moiety 'C33 H55 K N4 Si Ti3'
_chemical_formula_sum 'C33 H55 K N4 Si Ti3'
_chemical_formula_weight 718.7
_chemical_name_systematic
;
 ?
;
_space_group_IT_number 14
_symmetry_cell_setting monoclinic
_symmetry_Int_Tables_number 14
_symmetry_space_group_name_Hall '-P 2ybc'
_symmetry_space_group_name_H-M 'P 1 21/c 1'
_atom_sites_solution_hydrogens geom
_atom_sites_solution_primary direct
_atom_sites_solution_secondary difmap
_audit_conform_dict_location ftp://ftp.iucr.org/pub/cif_core.dic
_audit_conform_dict_name cif_core.dic
_audit_conform_dict_version 2.3
_audit_creation_date 2013-07-04T15:40:39-00:00
_audit_creation_method 'WinGX routine CIF_UPDATE'
_cell_angle_alpha 90
_cell_angle_beta 115.38(4)
_cell_angle_gamma 90
_cell_formula_units_Z 4
_cell_length_a 10.918(9)
_cell_length_b 16.303(8)
_cell_length_c 22.856(11)
_cell_measurement_reflns_used 23
_cell_measurement_temperature 200(2)
_cell_measurement_theta_max 27
_cell_measurement_theta_min 3
_cell_measurement_wavelength 0.71073
_cell_volume 3676(4)
_computing_cell_refinement 'Dirax/lsq (Duisenberg & Schreurs, 1989-2000)'
_computing_data_collection 'Collect (Bruker AXS BV, 1997-2004)'
_computing_data_reduction 'EvalCCD (Duisenberg & Schreurs 1990-2000)'
_computing_molecular_graphics 'Ortep-3 for Windows (Farrugia, 1997)'
_computing_publication_material 'WinGX publication routines (Farrugia, 1999)'
_computing_structure_refinement 'SHELXL-97 (Sheldrick, 1997)'
_computing_structure_solution 'SHELXS-86 (Sheldrick, 1986)'
_diffrn_ambient_temperature 200(2)
_diffrn_detector 'CCD plate'
_diffrn_detector_area_resol_mean 9
_diffrn_measured_fraction_theta_full 0.998
_diffrn_measured_fraction_theta_max 0.998
_diffrn_measurement_device '95mm CCD camera on \k-goniostat'
_diffrn_measurement_device_type KappaCCD
_diffrn_measurement_method 'CCD rotation images, thick slices'
_diffrn_orient_matrix_type X=UH
_diffrn_orient_matrix_UB_11 0.01
_diffrn_orient_matrix_UB_12 0
_diffrn_orient_matrix_UB_13 0
_diffrn_orient_matrix_UB_21 0
_diffrn_orient_matrix_UB_22 0.01
_diffrn_orient_matrix_UB_23 0
_diffrn_orient_matrix_UB_31 0
_diffrn_orient_matrix_UB_32 0
_diffrn_orient_matrix_UB_33 0.01
_diffrn_radiation_monochromator graphite
_diffrn_radiation_probe x-ray
_diffrn_radiation_type MoK\a
_diffrn_radiation_wavelength 0.71073
_diffrn_reflns_av_R_equivalents 0.0965
_diffrn_reflns_av_unetI/netI 0.125
_diffrn_reflns_limit_h_max 14
_diffrn_reflns_limit_h_min -14
_diffrn_reflns_limit_k_max 21
_diffrn_reflns_limit_k_min -21
_diffrn_reflns_limit_l_max 14
_diffrn_reflns_limit_l_min -29
_diffrn_reflns_number 73443
_diffrn_reflns_reduction_process
;
 Scaled and merged with SORTAV
 R.H. Blessing, (1987) Cryst. Rev. 1, 3-58
 R.H. Blessing, (1989) J. Appl. Cryst. 22, 396-397
;
_diffrn_reflns_theta_full 27.51
_diffrn_reflns_theta_max 27.51
_diffrn_reflns_theta_min 3.06
_diffrn_source 'Enraf Nonius FR590'
_exptl_absorpt_coefficient_mu 0.809
_exptl_absorpt_correction_T_max 1.035
_exptl_absorpt_correction_T_min 0.817
_exptl_absorpt_correction_type multi-scan
_exptl_absorpt_process_details
;
 R.H. Blessing, Acta Cryst. (1995), A51, 33-38
;
_exptl_crystal_colour orange
_exptl_crystal_density_diffrn 1.299
_exptl_crystal_description prism
_exptl_crystal_F_000 1520
_exptl_crystal_size_max 0.25
_exptl_crystal_size_mid 0.13
_exptl_crystal_size_min 0.12
_refine_diff_density_max 0.991
_refine_diff_density_min -0.496
_refine_diff_density_rms 0.088
_refine_ls_extinction_method none
_refine_ls_goodness_of_fit_ref 1.015
_refine_ls_hydrogen_treatment mixed
_refine_ls_matrix_type full
_refine_ls_number_parameters 401
_refine_ls_number_reflns 8449
_refine_ls_number_restraints 0
_refine_ls_restrained_S_all 1.015
_refine_ls_R_factor_all 0.1438
_refine_ls_R_factor_gt 0.068
_refine_ls_shift/su_max 0.005
_refine_ls_shift/su_mean 0
_refine_ls_structure_factor_coef Fsqd
_refine_ls_weighting_details 'calc w=1/[\s^2^(Fo^2^)+(0.0670P)^2^+0.7340P] where P=(Fo^2^+2Fc^2^)/3'
_refine_ls_weighting_scheme calc
_refine_ls_wR_factor_gt 0.1332
_refine_ls_wR_factor_ref 0.1552
_reflns_number_gt 4692
_reflns_number_total 8449
_reflns_threshold_expression >2sigma(I)
_cod_data_source_file ic4018294_si_002_1.cif
_cod_data_source_block 8
_cod_original_sg_symbol_H-M 'P 21/c'
_cod_database_code 4336315

loop_
_symmetry_equiv_pos_as_xyz
'x, y, z'
'-x, y+1/2, -z+1/2'
'-x, -y, -z'
'x, -y-1/2, z-1/2'

loop_
_atom_site_label
_atom_site_type_symbol
_atom_site_fract_x
_atom_site_fract_y
_atom_site_fract_z
_atom_site_U_iso_or_equiv
_atom_site_adp_type
_atom_site_occupancy
_atom_site_symmetry_multiplicity
_atom_site_calc_flag
_atom_site_refinement_flags
C1 C 0.3568(5) -0.1459(3) -0.1912(2) 0.0527(13) Uani 1 1 d .
H1A H 0.4064 -0.1479 -0.2182 0.079 Uiso 1 1 calc R
H1B H 0.4188 -0.1301 -0.147 0.079 Uiso 1 1 calc R
H1C H 0.2836 -0.1054 -0.2091 0.079 Uiso 1 1 calc R
C2 C 0.4261(5) -0.3173(3) -0.1381(2) 0.0565(14) Uani 1 1 d .
H2A H 0.3898 -0.3635 -0.1231 0.085 Uiso 1 1 calc R
H2B H 0.4901 -0.2865 -0.1007 0.085 Uiso 1 1 calc R
H2C H 0.473 -0.3381 -0.1633 0.085 Uiso 1 1 calc R
C3 C 0.1767(6) -0.2308(3) -0.1453(2) 0.0553(14) Uani 1 1 d .
H3A H 0.142 -0.1745 -0.1527 0.083 Uiso 1 1 calc R
H3B H 0.2318 -0.2394 -0.0989 0.083 Uiso 1 1 calc R
H3C H 0.1005 -0.2694 -0.1609 0.083 Uiso 1 1 calc R
C11 C -0.0996(4) -0.4805(2) -0.32264(18) 0.0294(9) Uani 1 1 d .
C12 C -0.0868(4) -0.4504(2) -0.26275(19) 0.0303(9) Uani 1 1 d .
C13 C 0.0530(4) -0.4536(3) -0.21874(17) 0.0305(10) Uani 1 1 d .
C14 C 0.1246(4) -0.4864(3) -0.25254(19) 0.0310(9) Uani 1 1 d .
C15 C 0.0285(4) -0.5022(2) -0.31724(18) 0.0298(9) Uani 1 1 d .
C16 C -0.2284(4) -0.4875(3) -0.3841(2) 0.0428(12) Uani 1 1 d .
H16A H -0.3057 -0.4714 -0.3756 0.064 Uiso 1 1 calc R
H16B H -0.2402 -0.5443 -0.3996 0.064 Uiso 1 1 calc R
H16C H -0.2231 -0.4512 -0.4171 0.064 Uiso 1 1 calc R
C17 C -0.1994(5) -0.4216(3) -0.2466(2) 0.0470(12) Uani 1 1 d .
H17A H -0.2721 -0.3979 -0.2853 0.07 Uiso 1 1 calc R
H17B H -0.1646 -0.38 -0.2124 0.07 Uiso 1 1 calc R
H17C H -0.235 -0.4682 -0.2315 0.07 Uiso 1 1 calc R
C18 C 0.1080(5) -0.4395(3) -0.14688(19) 0.0484(13) Uani 1 1 d .
H18A H 0.0546 -0.3968 -0.1383 0.073 Uiso 1 1 calc R
H18B H 0.2028 -0.4219 -0.1301 0.073 Uiso 1 1 calc R
H18C H 0.1025 -0.4905 -0.1255 0.073 Uiso 1 1 calc R
C19 C 0.2727(4) -0.5063(3) -0.2246(2) 0.0463(12) Uani 1 1 d .
H19A H 0.2844 -0.5652 -0.2291 0.07 Uiso 1 1 calc R
H19B H 0.3153 -0.4914 -0.1786 0.07 Uiso 1 1 calc R
H19C H 0.3153 -0.4754 -0.2477 0.07 Uiso 1 1 calc R
C20 C 0.0604(5) -0.5389(3) -0.3697(2) 0.0440(12) Uani 1 1 d .
H20A H -0.0013 -0.5848 -0.39 0.066 Uiso 1 1 calc R
H20B H 0.1542 -0.5588 -0.3507 0.066 Uiso 1 1 calc R
H20C H 0.0491 -0.4971 -0.4024 0.066 Uiso 1 1 calc R
C21 C 0.2705(4) -0.2988(3) -0.4263(2) 0.0343(10) Uani 1 1 d .
C22 C 0.2679(4) -0.2121(3) -0.42745(19) 0.0312(10) Uani 1 1 d .
C23 C 0.3588(4) -0.1828(3) -0.3656(2) 0.0331(10) Uani 1 1 d .
C24 C 0.4213(4) -0.2519(3) -0.32687(19) 0.0325(10) Uani 1 1 d .
C25 C 0.3658(4) -0.3235(3) -0.3635(2) 0.0334(10) Uani 1 1 d .
C26 C 0.1953(5) -0.3564(3) -0.4806(2) 0.0427(11) Uani 1 1 d .
H26A H 0.1382 -0.3925 -0.4685 0.064 Uiso 1 1 calc R
H26B H 0.26 -0.3895 -0.4897 0.064 Uiso 1 1 calc R
H26C H 0.1382 -0.325 -0.5193 0.064 Uiso 1 1 calc R
C27 C 0.1915(5) -0.1580(3) -0.4848(2) 0.0448(12) Uani 1 1 d .
H27A H 0.2557 -0.1297 -0.4974 0.067 Uiso 1 1 calc R
H27B H 0.1391 -0.1175 -0.4734 0.067 Uiso 1 1 calc R
H27C H 0.1299 -0.1916 -0.5211 0.067 Uiso 1 1 calc R
C28 C 0.3878(5) -0.0939(3) -0.3483(2) 0.0453(12) Uani 1 1 d .
H28A H 0.4568 -0.0891 -0.3035 0.068 Uiso 1 1 calc R
H28B H 0.3045 -0.0664 -0.3526 0.068 Uiso 1 1 calc R
H28C H 0.421 -0.0681 -0.3774 0.068 Uiso 1 1 calc R
C29 C 0.5453(4) -0.2504(3) -0.2626(2) 0.0507(13) Uani 1 1 d .
H29A H 0.5395 -0.2951 -0.2352 0.076 Uiso 1 1 calc R
H29B H 0.5499 -0.1977 -0.2411 0.076 Uiso 1 1 calc R
H29C H 0.6268 -0.2575 -0.2698 0.076 Uiso 1 1 calc R
C30 C 0.4058(5) -0.4102(3) -0.3427(2) 0.0449(12) Uani 1 1 d .
H30A H 0.4657 -0.4302 -0.3615 0.067 Uiso 1 1 calc R
H30B H 0.3244 -0.4447 -0.3576 0.067 Uiso 1 1 calc R
H30C H 0.4534 -0.4127 -0.2954 0.067 Uiso 1 1 calc R
C31 C -0.2433(4) -0.1668(3) -0.50550(18) 0.0340(10) Uani 1 1 d .
C32 C -0.2178(4) -0.2396(3) -0.53181(17) 0.0294(9) Uani 1 1 d .
C33 C -0.2828(4) -0.3049(3) -0.51546(18) 0.0317(10) Uani 1 1 d .
C34 C -0.3488(4) -0.2726(3) -0.47905(18) 0.0311(10) Uani 1 1 d .
C35 C -0.3225(4) -0.1867(3) -0.47252(19) 0.0362(10) Uani 1 1 d .
C36 C -0.2027(5) -0.0828(3) -0.5158(2) 0.0510(13) Uani 1 1 d .
H36A H -0.2657 -0.0629 -0.5586 0.077 Uiso 1 1 calc R
H36B H -0.1106 -0.0844 -0.513 0.077 Uiso 1 1 calc R
H36C H -0.205 -0.0459 -0.4824 0.077 Uiso 1 1 calc R
C37 C -0.1541(5) -0.2456(3) -0.5776(2) 0.0473(12) Uani 1 1 d .
H37A H -0.0982 -0.2953 -0.5681 0.071 Uiso 1 1 calc R
H37B H -0.0971 -0.1974 -0.5728 0.071 Uiso 1 1 calc R
H37C H -0.225 -0.2483 -0.6221 0.071 Uiso 1 1 calc R
C38 C -0.2885(5) -0.3915(3) -0.5397(2) 0.0450(12) Uani 1 1 d .
H38A H -0.3245 -0.3911 -0.587 0.068 Uiso 1 1 calc R
H38B H -0.3477 -0.4246 -0.5267 0.068 Uiso 1 1 calc R
H38C H -0.1971 -0.415 -0.5211 0.068 Uiso 1 1 calc R
C39 C -0.4414(4) -0.3157(3) -0.4569(2) 0.0517(13) Uani 1 1 d .
H39A H -0.4007 -0.3169 -0.4094 0.078 Uiso 1 1 calc R
H39B H -0.4562 -0.372 -0.4735 0.078 Uiso 1 1 calc R
H39C H -0.5283 -0.2868 -0.4731 0.078 Uiso 1 1 calc R
C40 C -0.3789(5) -0.1299(4) -0.4394(2) 0.0614(16) Uani 1 1 d .
H40A H -0.3222 -0.0806 -0.4255 0.092 Uiso 1 1 calc R
H40B H -0.3802 -0.1573 -0.4015 0.092 Uiso 1 1 calc R
H40C H -0.4715 -0.1144 -0.4693 0.092 Uiso 1 1 calc R
K1 K 0.00050(11) -0.13486(6) -0.27748(5) 0.0432(3) Uani 1 1 d .
N1 N 0.0369(3) -0.33805(19) -0.38685(13) 0.0232(7) Uani 1 1 d .
N12 N 0.1879(3) -0.2829(2) -0.26729(14) 0.0269(8) Uani 1 1 d .
N13 N -0.1201(3) -0.2808(2) -0.33622(15) 0.0276(8) Uani 1 1 d .
N23 N 0.0395(3) -0.1764(2) -0.38607(15) 0.0258(7) Uani 1 1 d .
Si1 Si 0.28379(12) -0.24840(8) -0.19022(5) 0.0348(3) Uani 1 1 d .
Ti1 Ti 0.02517(7) -0.35359(4) -0.30633(3) 0.02470(18) Uani 1 1 d .
Ti2 Ti 0.17772(7) -0.25839(4) -0.35327(3) 0.02462(18) Uani 1 1 d .
Ti3 Ti -0.10641(7) -0.25512(4) -0.41352(3) 0.02503(18) Uani 1 1 d .
H23 H 0.036(5) -0.137(3) -0.413(2) 0.053(15) Uiso 1 1 d .

loop_
_atom_site_aniso_label
_atom_site_aniso_U_11
_atom_site_aniso_U_22
_atom_site_aniso_U_33
_atom_site_aniso_U_23
_atom_site_aniso_U_13
_atom_site_aniso_U_12
C1 0.054(3) 0.044(3) 0.051(3) -0.018(2) 0.013(2) -0.008(3)
C2 0.044(3) 0.062(4) 0.038(3) 0.001(2) -0.007(2) 0.000(3)
C3 0.078(4) 0.053(3) 0.040(3) -0.005(2) 0.030(3) 0.001(3)
C11 0.033(2) 0.019(2) 0.031(2) 0.0038(17) 0.0092(18) -0.0029(18)
C12 0.032(2) 0.025(2) 0.036(2) 0.0049(18) 0.0168(19) 0.0021(18)
C13 0.038(2) 0.028(2) 0.024(2) 0.0035(17) 0.0111(18) 0.0012(19)
C14 0.032(2) 0.027(2) 0.033(2) 0.0079(18) 0.0126(19) 0.0004(19)
C15 0.037(2) 0.020(2) 0.036(2) 0.0034(17) 0.0198(19) 0.0000(19)
C16 0.040(3) 0.039(3) 0.038(2) 0.005(2) 0.006(2) -0.009(2)
C17 0.051(3) 0.046(3) 0.060(3) 0.005(2) 0.039(3) 0.006(2)
C18 0.058(3) 0.055(3) 0.029(2) 0.007(2) 0.016(2) -0.001(3)
C19 0.032(3) 0.046(3) 0.054(3) 0.004(2) 0.013(2) 0.008(2)
C20 0.056(3) 0.038(3) 0.044(3) -0.007(2) 0.027(2) 0.000(2)
C21 0.026(2) 0.043(3) 0.038(2) -0.007(2) 0.019(2) -0.005(2)
C22 0.028(2) 0.040(3) 0.030(2) -0.0011(19) 0.0156(18) -0.0065(19)
C23 0.029(2) 0.035(2) 0.039(2) -0.005(2) 0.018(2) -0.008(2)
C24 0.0181(19) 0.043(3) 0.037(2) -0.003(2) 0.0115(17) -0.001(2)
C25 0.031(2) 0.034(2) 0.043(2) 0.002(2) 0.023(2) 0.002(2)
C26 0.048(3) 0.048(3) 0.039(2) -0.010(2) 0.025(2) -0.010(2)
C27 0.042(3) 0.055(3) 0.037(2) 0.012(2) 0.016(2) -0.002(2)
C28 0.039(3) 0.038(3) 0.056(3) -0.007(2) 0.018(2) -0.010(2)
C29 0.029(2) 0.063(4) 0.047(3) -0.006(2) 0.004(2) 0.014(2)
C30 0.035(3) 0.047(3) 0.060(3) 0.002(2) 0.027(2) 0.006(2)
C31 0.030(2) 0.034(3) 0.024(2) 0.0084(18) -0.0015(18) 0.0077(19)
C32 0.022(2) 0.038(3) 0.0204(19) 0.0009(18) 0.0013(16) 0.0032(19)
C33 0.021(2) 0.036(3) 0.024(2) -0.0017(18) -0.0043(17) 0.0007(19)
C34 0.015(2) 0.043(3) 0.027(2) 0.0044(18) 0.0012(16) 0.0055(18)
C35 0.027(2) 0.043(3) 0.028(2) -0.002(2) 0.0009(18) 0.011(2)
C36 0.056(3) 0.040(3) 0.043(3) 0.011(2) 0.007(2) 0.003(3)
C37 0.041(3) 0.067(4) 0.031(2) 0.001(2) 0.011(2) 0.003(3)
C38 0.044(3) 0.041(3) 0.038(2) -0.004(2) 0.006(2) 0.004(2)
C39 0.025(3) 0.073(4) 0.055(3) 0.009(3) 0.015(2) 0.001(3)
C40 0.051(3) 0.073(4) 0.051(3) -0.010(3) 0.013(3) 0.023(3)
K1 0.0493(6) 0.0341(6) 0.0427(5) -0.0090(4) 0.0164(5) 0.0032(5)
N1 0.0196(16) 0.0269(18) 0.0210(15) -0.0038(13) 0.0067(13) 0.0011(14)
N12 0.0243(18) 0.0285(19) 0.0245(16) 0.0009(14) 0.0073(14) 0.0027(15)
N13 0.0241(18) 0.030(2) 0.0287(17) 0.0015(14) 0.0117(14) 0.0033(15)
N23 0.0259(19) 0.0246(18) 0.0249(17) 0.0042(15) 0.0089(14) 0.0008(15)
Si1 0.0349(7) 0.0380(7) 0.0224(5) -0.0041(5) 0.0037(5) -0.0002(6)
Ti1 0.0246(4) 0.0248(4) 0.0218(3) 0.0017(3) 0.0072(3) 0.0009(3)
Ti2 0.0200(4) 0.0298(4) 0.0225(3) 0.0006(3) 0.0076(3) -0.0007(3)
Ti3 0.0213(4) 0.0278(4) 0.0203(3) 0.0020(3) 0.0035(3) 0.0018(3)

loop_
_atom_type_symbol
_atom_type_description
_atom_type_scat_dispersion_real
_atom_type_scat_dispersion_imag
_atom_type_scat_source
C C 0.0033 0.0016 'International Tables Vol C Tables 4.2.6.8 and 6.1.1.4'
H H 0 0 'International Tables Vol C Tables 4.2.6.8 and 6.1.1.4'
K K 0.2009 0.2494 'International Tables Vol C Tables 4.2.6.8 and 6.1.1.4'
N N 0.0061 0.0033 'International Tables Vol C Tables 4.2.6.8 and 6.1.1.4'
Si Si 0.0817 0.0704 'International Tables Vol C Tables 4.2.6.8 and 6.1.1.4'
Ti Ti 0.2776 0.4457 'International Tables Vol C Tables 4.2.6.8 and 6.1.1.4'

loop_
_exptl_crystal_face_index_h
_exptl_crystal_face_index_k
_exptl_crystal_face_index_l
_exptl_crystal_face_perp_dist
-1 0 -5 0.058
1 0 4 0.04
-1 0 1 0.169
1 0 -1 0.149
0 -1 0 0.117
0 1 0 0.014

loop_
_geom_angle_atom_site_label_1
_geom_angle_atom_site_label_2
_geom_angle_atom_site_label_3
_geom_angle
_geom_angle_site_symmetry_1
_geom_angle_site_symmetry_3
C15 C11 C12 109.0(3) . .
C15 C11 C16 124.2(4) . .
C12 C11 C16 126.8(4) . .
C15 C11 Ti1 74.1(2) . .
C12 C11 Ti1 74.7(2) . .
C16 C11 Ti1 116.6(3) . .
C15 C11 K1 74.0(2) . 2_544
C12 C11 K1 73.8(2) . 2_544
C16 C11 K1 119.5(3) . 2_544
Ti1 C11 K1 123.87(15) . 2_544
C11 C12 C13 107.8(4) . .
C11 C12 C17 126.8(4) . .
C13 C12 C17 125.4(4) . .
C11 C12 Ti1 71.8(2) . .
C13 C12 Ti1 75.0(2) . .
C17 C12 Ti1 120.1(3) . .
C11 C12 K1 81.0(2) . 2_544
C13 C12 K1 70.4(2) . 2_544
C17 C12 K1 113.5(3) . 2_544
Ti1 C12 K1 126.20(15) . 2_544
C14 C13 C12 107.7(3) . .
C14 C13 C18 126.6(4) . .
C12 C13 C18 124.8(4) . .
C14 C13 Ti1 73.4(2) . .
C12 C13 Ti1 71.6(2) . .
C18 C13 Ti1 129.0(3) . .
C14 C13 K1 76.1(2) . 2_544
C12 C13 K1 83.1(2) . 2_544
C18 C13 K1 99.4(3) . 2_544
Ti1 C13 K1 131.56(15) . 2_544
C13 C14 C15 107.5(4) . .
C13 C14 C19 126.6(4) . .
C15 C14 C19 125.8(4) . .
C13 C14 Ti1 73.6(2) . .
C15 C14 Ti1 71.0(2) . .
C19 C14 Ti1 124.1(3) . .
C13 C14 K1 76.5(2) . 2_544
C15 C14 K1 83.5(2) . 2_544
C19 C14 K1 104.0(3) . 2_544
Ti1 C14 K1 131.89(17) . 2_544
C11 C15 C14 108.1(3) . .
C11 C15 C20 126.5(4) . .
C14 C15 C20 125.4(4) . .
C11 C15 Ti1 72.5(2) . .
C14 C15 Ti1 75.5(2) . .
C20 C15 Ti1 119.7(3) . .
C11 C15 K1 81.0(2) . 2_544
C14 C15 K1 70.1(2) . 2_544
C20 C15 K1 113.4(3) . 2_544
Ti1 C15 K1 126.72(15) . 2_544
C22 C21 C25 107.5(4) . .
C22 C21 C26 127.9(4) . .
C25 C21 C26 124.5(4) . .
C22 C21 Ti2 74.1(2) . .
C25 C21 Ti2 73.6(2) . .
C26 C21 Ti2 120.6(3) . .
C21 C22 C23 108.6(4) . .
C21 C22 C27 127.0(4) . .
C23 C22 C27 124.2(4) . .
C21 C22 Ti2 71.7(2) . .
C23 C22 Ti2 74.2(2) . .
C27 C22 Ti2 123.7(3) . .
C24 C23 C22 107.4(4) . .
C24 C23 C28 127.9(4) . .
C22 C23 C28 124.6(4) . .
C24 C23 Ti2 73.9(2) . .
C22 C23 Ti2 71.9(2) . .
C28 C23 Ti2 123.1(3) . .
C25 C24 C23 108.6(3) . .
C25 C24 C29 124.5(4) . .
C23 C24 C29 125.9(4) . .
C25 C24 Ti2 71.1(2) . .
C23 C24 Ti2 72.6(2) . .
C29 C24 Ti2 131.4(3) . .
C24 C25 C21 107.9(4) . .
C24 C25 C30 126.9(4) . .
C21 C25 C30 125.1(4) . .
C24 C25 Ti2 75.3(2) . .
C21 C25 Ti2 71.9(2) . .
C30 C25 Ti2 122.0(3) . .
C35 C31 C32 108.2(4) . .
C35 C31 C36 126.2(4) . .
C32 C31 C36 125.4(4) . .
C35 C31 Ti3 72.2(2) . .
C32 C31 Ti3 73.3(2) . .
C36 C31 Ti3 124.1(3) . .
C31 C32 C33 107.9(4) . .
C31 C32 C37 126.4(4) . .
C33 C32 C37 125.0(4) . .
C31 C32 Ti3 73.3(2) . .
C33 C32 Ti3 72.5(2) . .
C37 C32 Ti3 127.4(3) . .
C34 C33 C32 108.3(4) . .
C34 C33 C38 127.8(4) . .
C32 C33 C38 123.6(4) . .
C34 C33 Ti3 73.0(2) . .
C32 C33 Ti3 73.9(2) . .
C38 C33 Ti3 123.6(3) . .
C33 C34 C35 107.3(4) . .
C33 C34 C39 128.0(4) . .
C35 C34 C39 124.4(4) . .
C33 C34 Ti3 73.3(2) . .
C35 C34 Ti3 72.8(2) . .
C39 C34 Ti3 124.3(3) . .
C31 C35 C34 108.3(4) . .
C31 C35 C40 127.8(5) . .
C34 C35 C40 123.9(5) . .
C31 C35 Ti3 74.3(2) . .
C34 C35 Ti3 73.2(2) . .
C40 C35 Ti3 121.3(3) . .
N13 K1 N23 65.20(10) . .
N13 K1 C14 129.44(12) . 2_554
N23 K1 C14 131.34(11) . 2_554
N13 K1 C13 141.62(11) . 2_554
N23 K1 C13 108.44(11) . 2_554
C14 K1 C13 27.32(11) 2_554 2_554
N13 K1 N12 61.97(10) . .
N23 K1 N12 61.92(9) . .
C14 K1 N12 163.60(10) 2_554 .
C13 K1 N12 151.54(11) 2_554 .
N13 K1 C12 167.43(11) . 2_554
N23 K1 C12 110.52(11) . 2_554
C14 K1 C12 43.57(11) 2_554 2_554
C13 K1 C12 26.50(11) 2_554 2_554
N12 K1 C12 127.69(11) . 2_554
N13 K1 C15 138.64(11) . 2_554
N23 K1 C15 151.09(11) . 2_554
C14 K1 C15 26.48(10) 2_554 2_554
C13 K1 C15 43.46(10) 2_554 2_554
N12 K1 C15 137.22(10) . 2_554
C12 K1 C15 42.14(10) 2_554 2_554
N13 K1 C11 161.62(10) . 2_554
N23 K1 C11 133.17(11) . 2_554
C14 K1 C11 42.52(11) 2_554 2_554
C13 K1 C11 42.53(10) 2_554 2_554
N12 K1 C11 122.51(10) . 2_554
C12 K1 C11 25.18(10) 2_554 2_554
C15 K1 C11 25.04(10) 2_554 2_554
N13 K1 Si1 86.61(9) . .
N23 K1 Si1 86.71(9) . .
C14 K1 Si1 133.66(9) 2_554 .
C13 K1 Si1 131.69(9) 2_554 .
N12 K1 Si1 29.96(6) . .
C12 K1 Si1 105.23(9) 2_554 .
C15 K1 Si1 107.54(9) 2_554 .
C11 K1 Si1 93.63(9) 2_554 .
N13 K1 Ti3 33.25(7) . .
N23 K1 Ti3 34.21(7) . .
C14 K1 Ti3 131.08(9) 2_554 .
C13 K1 Ti3 123.32(8) 2_554 .
N12 K1 Ti3 65.24(7) . .
C12 K1 Ti3 138.52(8) 2_554 .
C15 K1 Ti3 156.08(9) 2_554 .
C11 K1 Ti3 163.68(8) 2_554 .
Si1 K1 Ti3 95.20(5) . .
N13 K1 Ti1 29.77(7) . .
N23 K1 Ti1 63.24(8) . .
C14 K1 Ti1 154.68(9) 2_554 .
C13 K1 Ti1 169.01(8) 2_554 .
N12 K1 Ti1 32.77(7) . .
C12 K1 Ti1 160.44(8) 2_554 .
C15 K1 Ti1 145.57(8) 2_554 .
C11 K1 Ti1 148.39(8) 2_554 .
Si1 K1 Ti1 57.25(4) . .
N13 K1 Ti2 62.66(8) . .
N23 K1 Ti2 30.32(7) . .
C14 K1 Ti2 158.06(9) 2_554 .
C13 K1 Ti2 131.00(9) 2_554 .
N12 K1 Ti2 32.03(6) . .
C12 K1 Ti2 120.19(9) 2_554 .
C15 K1 Ti2 156.47(9) 2_554 .
C11 K1 Ti2 131.81(9) 2_554 .
Si1 K1 Ti2 56.91(5) . .
Ti2 N1 Ti1 94.46(13) . .
Ti2 N1 Ti3 93.09(15) . .
Ti1 N1 Ti3 90.96(13) . .
Si1 N12 Ti2 135.3(2) . .
Si1 N12 Ti1 133.58(19) . .
Ti2 N12 Ti1 90.73(13) . .
Si1 N12 K1 85.08(13) . .
Ti2 N12 K1 90.78(12) . .
Ti1 N12 K1 89.05(12) . .
Ti1 N13 Ti3 95.09(15) . .
Ti1 N13 K1 102.49(14) . .
Ti3 N13 K1 92.92(13) . .
Ti2 N23 Ti3 93.73(16) . .
Ti2 N23 K1 102.57(14) . .
Ti3 N23 K1 91.80(13) . .
N12 Si1 C1 111.07(19) . .
N12 Si1 C2 115.5(2) . .
C1 Si1 C2 107.7(2) . .
N12 Si1 C3 111.3(2) . .
C1 Si1 C3 103.9(2) . .
C2 Si1 C3 106.6(2) . .
N12 Si1 K1 64.96(12) . .
C1 Si1 K1 77.93(17) . .
C2 Si1 K1 172.94(19) . .
C3 Si1 K1 67.48(17) . .
N13 Ti1 N1 87.73(14) . .
N13 Ti1 N12 104.70(15) . .
N1 Ti1 N12 86.52(13) . .
N13 Ti1 C11 98.84(16) . .
N1 Ti1 C11 103.32(13) . .
N12 Ti1 C11 154.85(13) . .
N13 Ti1 C15 130.10(15) . .
N1 Ti1 C15 91.32(13) . .
N12 Ti1 C15 125.05(14) . .
C11 Ti1 C15 33.43(14) . .
N13 Ti1 C12 93.71(15) . .
N1 Ti1 C12 136.48(14) . .
N12 Ti1 C12 134.28(13) . .
C11 Ti1 C12 33.48(13) . .
C15 Ti1 C12 55.54(13) . .
N13 Ti1 C14 148.90(14) . .
N1 Ti1 C14 113.18(14) . .
N12 Ti1 C14 99.53(14) . .
C11 Ti1 C14 55.33(14) . .
C15 Ti1 C14 33.50(13) . .
C12 Ti1 C14 55.22(14) . .
N13 Ti1 C13 120.15(15) . .
N1 Ti1 C13 145.20(14) . .
N12 Ti1 C13 103.97(14) . .
C11 Ti1 C13 55.35(13) . .
C15 Ti1 C13 55.32(13) . .
C12 Ti1 C13 33.40(13) . .
C14 Ti1 C13 33.00(13) . .
N13 Ti1 Ti3 42.78(10) . .
N1 Ti1 Ti3 45.12(10) . .
N12 Ti1 Ti3 94.97(10) . .
C11 Ti1 Ti3 108.44(10) . .
C15 Ti1 Ti3 120.80(10) . .
C12 Ti1 Ti3 125.02(11) . .
C14 Ti1 Ti3 153.14(10) . .
C13 Ti1 Ti3 158.27(10) . .
N13 Ti1 Ti2 93.40(12) . .
N1 Ti1 Ti2 42.62(10) . .
N12 Ti1 Ti2 44.37(10) . .
C11 Ti1 Ti2 143.39(10) . .
C15 Ti1 Ti2 118.26(10) . .
C12 Ti1 Ti2 172.77(10) . .
C14 Ti1 Ti2 117.64(11) . .
C13 Ti1 Ti2 141.25(11) . .
Ti3 Ti1 Ti2 60.48(5) . .
N13 Ti1 K1 47.74(11) . .
N1 Ti1 K1 94.86(10) . .
N12 Ti1 K1 58.18(10) . .
C11 Ti1 K1 141.48(11) . .
C15 Ti1 K1 173.27(10) . .
C12 Ti1 K1 117.78(10) . .
C14 Ti1 K1 143.78(10) . .
C13 Ti1 K1 119.03(10) . .
Ti3 Ti1 K1 62.78(4) . .
Ti2 Ti1 K1 68.35(4) . .
N1 Ti2 N23 87.34(15) . .
N1 Ti2 N12 87.36(13) . .
N23 Ti2 N12 103.40(14) . .
N1 Ti2 C21 92.35(14) . .
N23 Ti2 C21 114.77(15) . .
N12 Ti2 C21 141.79(15) . .
N1 Ti2 C25 103.58(15) . .
N23 Ti2 C25 146.29(15) . .
N12 Ti2 C25 108.81(14) . .
C21 Ti2 C25 34.52(14) . .
N1 Ti2 C22 115.54(13) . .
N23 Ti2 C22 89.84(15) . .
N12 Ti2 C22 154.31(14) . .
C21 Ti2 C22 34.22(15) . .
C25 Ti2 C22 56.59(15) . .
N1 Ti2 C23 148.19(13) . .
N23 Ti2 C23 98.25(16) . .
N12 Ti2 C23 121.10(14) . .
C21 Ti2 C23 56.82(15) . .
C25 Ti2 C23 56.40(15) . .
C22 Ti2 C23 33.89(13) . .
N1 Ti2 C24 136.72(15) . .
N23 Ti2 C24 130.80(16) . .
N12 Ti2 C24 99.89(14) . .
C21 Ti2 C24 56.38(14) . .
C25 Ti2 C24 33.66(14) . .
C22 Ti2 C24 55.74(14) . .
C23 Ti2 C24 33.48(14) . .
N1 Ti2 Ti3 44.19(10) . .
N23 Ti2 Ti3 43.37(11) . .
N12 Ti2 Ti3 94.10(11) . .
C21 Ti2 Ti3 111.93(11) . .
C25 Ti2 Ti3 140.37(11) . .
C22 Ti2 Ti3 110.31(11) . .
C23 Ti2 Ti3 135.44(11) . .
C24 Ti2 Ti3 165.99(10) . .
N1 Ti2 Ti1 42.92(9) . .
N23 Ti2 Ti1 92.21(12) . .
N12 Ti2 Ti1 44.90(10) . .
C21 Ti2 Ti1 127.90(11) . .
C25 Ti2 Ti1 117.63(11) . .
C22 Ti2 Ti1 158.15(10) . .
C23 Ti2 Ti1 164.71(10) . .
C24 Ti2 Ti1 133.29(11) . .
Ti3 Ti2 Ti1 59.00(5) . .
N1 Ti2 K1 93.79(11) . .
N23 Ti2 K1 47.11(10) . .
N12 Ti2 K1 57.19(10) . .
C21 Ti2 K1 160.42(11) . .
C25 Ti2 K1 157.49(11) . .
C22 Ti2 K1 127.65(11) . .
C23 Ti2 K1 112.97(11) . .
C24 Ti2 K1 126.04(11) . .
Ti3 Ti2 K1 61.88(5) . .
Ti1 Ti2 K1 66.82(5) . .
N13 Ti3 N23 103.27(15) . .
N13 Ti3 N1 85.88(14) . .
N23 Ti3 N1 85.41(15) . .
N13 Ti3 C35 100.04(15) . .
N23 Ti3 C35 110.19(16) . .
N1 Ti3 C35 161.19(14) . .
N13 Ti3 C34 92.80(15) . .
N23 Ti3 C34 143.71(15) . .
N1 Ti3 C34 128.58(14) . .
C35 Ti3 C34 34.05(15) . .
N13 Ti3 C33 118.32(15) . .
N23 Ti3 C33 137.39(15) . .
N1 Ti3 C33 105.43(14) . .
C35 Ti3 C33 56.03(15) . .
C34 Ti3 C33 33.75(14) . .
N13 Ti3 C32 148.73(14) . .
N23 Ti3 C32 103.86(14) . .
N1 Ti3 C32 111.50(13) . .
C35 Ti3 C32 55.73(14) . .
C34 Ti3 C32 55.96(14) . .
C33 Ti3 C32 33.63(14) . .
N13 Ti3 C31 132.05(15) . .
N23 Ti3 C31 90.17(15) . .
N1 Ti3 C31 141.58(14) . .
C35 Ti3 C31 33.48(15) . .
C34 Ti3 C31 55.95(14) . .
C33 Ti3 C31 55.67(15) . .
C32 Ti3 C31 33.39(13) . .
N13 Ti3 Ti1 42.13(10) . .
N23 Ti3 Ti1 93.17(11) . .
N1 Ti3 Ti1 43.92(9) . .
C35 Ti3 Ti1 140.49(12) . .
C34 Ti3 Ti1 119.51(11) . .
C33 Ti3 Ti1 123.46(11) . .
C32 Ti3 Ti1 149.34(10) . .
C31 Ti3 Ti1 173.94(11) . .
N13 Ti3 Ti2 92.92(11) . .
N23 Ti3 Ti2 42.90(11) . .
N1 Ti3 Ti2 42.72(10) . .
C35 Ti3 Ti2 152.66(12) . .
C34 Ti3 Ti2 169.05(11) . .
C33 Ti3 Ti2 135.82(11) . .
C32 Ti3 Ti2 117.65(11) . .
C31 Ti3 Ti2 124.81(11) . .
Ti1 Ti3 Ti2 60.52(4) . .
N13 Ti3 K1 53.83(11) . .
N23 Ti3 K1 53.99(10) . .
N1 Ti3 K1 101.34(10) . .
C35 Ti3 K1 96.49(11) . .
C34 Ti3 K1 118.85(11) . .
C33 Ti3 K1 151.50(11) . .
C32 Ti3 K1 138.98(11) . .
C31 Ti3 K1 106.65(11) . .
Ti1 Ti3 K1 71.49(5) . .
Ti2 Ti3 K1 71.98(4) . .

loop_
_geom_bond_atom_site_label_1
_geom_bond_atom_site_label_2
_geom_bond_distance
_geom_bond_site_symmetry_2
C1 Si1 1.856(5) .
C2 Si1 1.874(5) .
C3 Si1 1.879(5) .
C11 C15 1.396(6) .
C11 C12 1.404(5) .
C11 C16 1.507(5) .
C11 Ti1 2.417(4) .
C11 K1 3.258(4) 2_544
C12 C13 1.423(6) .
C12 C17 1.503(6) .
C12 Ti1 2.454(4) .
C12 K1 3.168(4) 2_544
C13 C14 1.419(6) .
C13 C18 1.505(5) .
C13 Ti1 2.498(4) .
C13 K1 3.006(4) 2_544
C14 C15 1.423(6) .
C14 C19 1.497(6) .
C14 Ti1 2.496(4) .
C14 K1 3.000(4) 2_544
C15 C20 1.507(6) .
C15 Ti1 2.437(4) .
C15 K1 3.171(4) 2_544
C21 C22 1.414(6) .
C21 C25 1.424(6) .
C21 C26 1.490(6) .
C21 Ti2 2.387(4) .
C22 C23 1.418(6) .
C22 C27 1.502(6) .
C22 Ti2 2.418(4) .
C23 C24 1.415(6) .
C23 C28 1.499(6) .
C23 Ti2 2.447(4) .
C24 C25 1.412(6) .
C24 C29 1.513(6) .
C24 Ti2 2.464(4) .
C25 C30 1.496(6) .
C25 Ti2 2.410(4) .
C31 C35 1.407(6) .
C31 C32 1.411(6) .
C31 C36 1.488(6) .
C31 Ti3 2.456(4) .
C32 C33 1.416(6) .
C32 C37 1.488(6) .
C32 Ti3 2.457(4) .
C33 C34 1.415(6) .
C33 C38 1.507(6) .
C33 Ti3 2.439(4) .
C34 C35 1.424(6) .
C34 C39 1.488(6) .
C34 Ti3 2.435(4) .
C35 C40 1.487(6) .
C35 Ti3 2.429(4) .
K1 N13 2.772(4) .
K1 N23 2.776(4) .
K1 C14 3.000(4) 2_554
K1 C13 3.006(4) 2_554
K1 N12 3.108(4) .
K1 C12 3.168(4) 2_554
K1 C15 3.171(4) 2_554
K1 C11 3.258(4) 2_554
K1 Si1 3.418(3) .
K1 Ti3 3.4297(18) .
K1 Ti1 3.657(2) .
K1 Ti2 3.6977(19) .
N1 Ti2 1.905(3) .
N1 Ti1 1.916(3) .
N1 Ti3 1.957(3) .
N12 Si1 1.713(3) .
N12 Ti2 1.961(3) .
N12 Ti1 1.980(3) .
N13 Ti1 1.860(3) .
N13 Ti3 1.883(3) .
N23 Ti2 1.913(4) .
N23 Ti3 1.929(4) .
Ti1 Ti3 2.7615(15) .
Ti1 Ti2 2.8045(16) .
Ti2 Ti3 2.804(3) .
